data_1528074
loop_
_publ_author_name
'Simon, A.'

_publ_section_title
;
 Metallreichstes Caesiumoxid - Cs7 O
;
_journal_name_full 'Zeitschrift fuer Anorganische und Allgemeine Chemie'
_journal_page_first 208
_journal_page_last 218
_journal_volume 422
_journal_year 1976
_chemical_formula_sum 'Cs7 O'
_space_group_IT_number 187
_symmetry_space_group_name_Hall 'P -6 2'
_symmetry_space_group_name_H-M 'P -6 m 2'
_cell_angle_alpha 90
_cell_angle_beta 90
_cell_angle_gamma 120
_cell_formula_units_Z 3
_cell_length_a 16.244
_cell_length_b 16.244
_cell_length_c 9.145
_cell_volume 2089.779
_citation_journal_id_ASTM ZAACAB
_cod_data_source_file Simon_ZAACAB_1976_592.cif
_cod_data_source_block Cs7O1
_cod_original_formula_sum 'Cs7 O1'
_cod_database_code 1528074

loop_
_symmetry_equiv_pos_as_xyz
x,y,z
-x+y,-x,-z
-y,x-y,z
x,y,-z
-x+y,-x,z
-y,x-y,-z
-y,-x,-z
-x+y,y,z
x,x-y,-z
-y,-x,z
-x+y,y,-z
x,x-y,z

loop_
_atom_site_label
_atom_site_type_symbol
_atom_site_fract_x
_atom_site_fract_y
_atom_site_fract_z
_atom_site_occupancy
_atom_site_U_iso_or_equiv
Cs3 Cs 0.55085 -0.55085 0 1 0.0
Cs1 Cs 0.81357 -0.81357 0.21992 1 0.0
Cs2 Cs 0.6666 0.3333 0.20321 1 0.0
O1 O 0.74805 -0.74805 0 1 0.0
Cs7 Cs 0 0 0 1 0.0
Cs4 Cs 0.44928 -0.44928 0.5 1 0.0
Cs5 Cs 0.21582 -0.21582 0 1 0.0
Cs6 Cs 0.11229 -0.11229 0.5 1 0.0
